data_4038850
loop_
_publ_author_name
'Kumar, Jogendra'
'Suresh, Eringathodi'
'Bhadra, Sukalyan'

_publ_section_title
;
 Catalytic Direct \a-Amination of Arylacetic Acid Synthons with Anilines
;
_journal_name_full 'The Journal of Organic Chemistry'
_journal_paper_doi 10.1021/acs.joc.0c02122
_journal_year 2020
_chemical_formula_sum 'C21 H17 Br N2 O'
_chemical_formula_weight 393.27
_chemical_name_common ORGANIC
_space_group_crystal_system monoclinic
_space_group_IT_number 14
_space_group_name_Hall '-P 2ybc'
_space_group_name_H-M_alt 'P 1 21/c 1'
_atom_sites_solution_hydrogens difmap
_cell_angle_alpha 90
_cell_angle_beta 110.983(2)
_cell_angle_gamma 90
_cell_formula_units_Z 4
_cell_length_a 16.1173(10)
_cell_length_b 6.0319(3)
_cell_length_c 19.9118(13)
_cell_measurement_reflns_used 6926
_cell_measurement_temperature 300.(2)
_cell_measurement_theta_max 27.8822
_cell_measurement_theta_min 2.7070
_cell_volume 1807.42(19)
_computing_cell_refinement 'Bruker SAINT'
_computing_data_collection 'Bruker APEX2'
_computing_data_reduction 'Bruker SAINT'
_computing_molecular_graphics 'Bruker SHELXTL'
_computing_publication_material 'Bruker SHELXTL'
_computing_structure_refinement 'SHELXL-2014 (Sheldrick 2014)'
_computing_structure_solution 'SHELXS-97 (Sheldrick 2008)'
_diffrn_ambient_temperature 300.(2)
_diffrn_detector_area_resol_mean 7.3910
_diffrn_measured_fraction_theta_full 0.996
_diffrn_measured_fraction_theta_max 0.996
_diffrn_measurement_device_type 'Bruker D8 QUEST'
_diffrn_measurement_method '\f and \w scans'
_diffrn_radiation_type MoK\a
_diffrn_radiation_wavelength 0.71073
_diffrn_reflns_av_R_equivalents 0.0481
_diffrn_reflns_av_unetI/netI 0.0372
_diffrn_reflns_limit_h_max 22
_diffrn_reflns_limit_h_min -22
_diffrn_reflns_limit_k_max 8
_diffrn_reflns_limit_k_min -8
_diffrn_reflns_limit_l_max 27
_diffrn_reflns_limit_l_min -27
_diffrn_reflns_number 29203
_diffrn_reflns_theta_full 29.15
_diffrn_reflns_theta_max 29.15
_diffrn_reflns_theta_min 2.19
_diffrn_source_type 'MICRO FOCUS TUBE'
_exptl_absorpt_coefficient_mu 2.285
_exptl_absorpt_correction_T_max 0.6570
_exptl_absorpt_correction_T_min 0.2280
_exptl_absorpt_correction_type multi-scan
_exptl_absorpt_process_details 'BRUKER SADABS'
_exptl_crystal_colour colourless
_exptl_crystal_density_diffrn 1.445
_exptl_crystal_density_method 'not measured'
_exptl_crystal_description BLOCKS
_exptl_crystal_F_000 800
_exptl_crystal_size_max 0.920
_exptl_crystal_size_mid 0.320
_exptl_crystal_size_min 0.201
_refine_diff_density_max 0.467
_refine_diff_density_min -0.666
_refine_ls_extinction_method none
_refine_ls_goodness_of_fit_ref 1.010
_refine_ls_hydrogen_treatment refall
_refine_ls_matrix_type full
_refine_ls_number_parameters 294
_refine_ls_number_reflns 4864
_refine_ls_number_restraints 0
_refine_ls_restrained_S_all 1.010
_refine_ls_R_factor_all 0.0799
_refine_ls_R_factor_gt 0.0424
_refine_ls_shift/su_max 0.002
_refine_ls_shift/su_mean 0.000
_refine_ls_structure_factor_coef Fsqd
_refine_ls_weighting_details 'w=1/[\s^2^(Fo^2^)+(0.0487P)^2^+0.5782P] where P=(Fo^2^+2Fc^2^)/3'
_refine_ls_weighting_scheme calc
_refine_ls_wR_factor_gt 0.0997
_refine_ls_wR_factor_ref 0.1164
_reflns_number_gt 3005
_reflns_number_total 4864
_reflns_threshold_expression 'I > 2\s(I)'
_cod_data_source_file jo0c02122_si_003.cif
_cod_data_source_block J1862
_cod_depositor_comments
;
The following automatic conversions were performed:

data item '_exptl_absorpt_correction_type' value 'MULTI SCAN' was
changed to 'multi-scan' in accordance with the
/home/data/users/saulius/crontab/automatic-downloads/rss-feeds/ACS/lib/dictionaries/cif_core.dic
dictionary named 'cif_core.dic' version 2.4.2 last updated on
2011-04-26.

Automatic conversion script
Id: cif_fix_values 7556 2019-12-06 15:28:31Z antanas 
;
_cod_database_code 4038850

loop_
_space_group_symop_operation_xyz
'x, y, z'
'-x, y+1/2, -z+1/2'
'-x, -y, -z'
'x, -y-1/2, z-1/2'

loop_
_atom_site_type_symbol
_atom_site_label
_atom_site_fract_x
_atom_site_fract_y
_atom_site_fract_z
_atom_site_U_iso_or_equiv
_atom_site_adp_type
_atom_site_calc_flag
_atom_site_refinement_flags_adp
_atom_site_refinement_flags_occupancy
_atom_site_refinement_flags_posn
_atom_site_occupancy
_atom_site_disorder_assembly
_atom_site_disorder_group
Br Br1 0.96233(2) 0.33015(8) 0.06135(2) 0.1040(2) Uani d . . . 1 . .
O O1 0.68332(10) 0.2844(2) 0.40716(8) 0.0501(4) Uani d . . . 1 . .
N N1 0.76843(12) 0.5802(3) 0.41031(9) 0.0473(4) Uani d . . . 1 . .
N N2 0.81341(13) 0.4396(3) 0.29892(11) 0.0522(5) Uani d . . . 1 . .
C C1 0.73229(15) 0.6022(3) 0.46420(11) 0.0469(5) Uani d . . . 1 . .
C C2 0.7399(2) 0.7690(4) 0.51360(13) 0.0621(6) Uani d . . . 1 . .
C C3 0.6927(2) 0.7420(5) 0.55904(15) 0.0717(8) Uani d . . . 1 . .
C C4 0.6411(2) 0.5586(5) 0.55615(15) 0.0701(8) Uani d . . . 1 . .
C C5 0.63321(17) 0.3891(5) 0.50700(14) 0.0612(6) Uani d . . . 1 . .
C C6 0.67992(14) 0.4194(3) 0.46213(11) 0.0459(5) Uani d . . . 1 . .
C C7 0.73768(14) 0.3968(3) 0.37962(11) 0.0426(4) Uani d . . . 1 . .
C C8 0.75279(14) 0.2911(3) 0.31612(11) 0.0429(4) Uani d . . . 1 . .
C C9 0.66220(13) 0.2833(3) 0.25478(10) 0.0397(4) Uani d . . . 1 . .
C C10 0.63260(15) 0.4657(4) 0.21028(12) 0.0504(5) Uani d . . . 1 . .
C C11 0.55036(18) 0.4665(5) 0.15627(15) 0.0680(7) Uani d . . . 1 . .
C C12 0.49545(18) 0.2868(6) 0.14563(17) 0.0730(8) Uani d . . . 1 . .
C C13 0.52256(19) 0.1072(6) 0.18913(17) 0.0717(8) Uani d . . . 1 . .
C C14 0.60583(18) 0.1025(4) 0.24373(14) 0.0560(6) Uani d . . . 1 . .
C C15 0.7943(2) 0.0619(5) 0.34003(17) 0.0655(7) Uani d . . . 1 . .
C C16 0.84490(12) 0.4095(3) 0.24367(11) 0.0434(4) Uani d . . . 1 . .
C C17 0.90550(14) 0.5623(4) 0.23547(13) 0.0534(5) Uani d . . . 1 . .
C C18 0.93933(16) 0.5413(5) 0.18146(14) 0.0632(7) Uani d . . . 1 . .
C C19 0.91373(15) 0.3661(5) 0.13445(13) 0.0585(6) Uani d . . . 1 . .
C C20 0.85388(15) 0.2158(5) 0.14054(13) 0.0561(6) Uani d . . . 1 . .
C C21 0.81864(15) 0.2375(4) 0.19398(12) 0.0508(5) Uani d . . . 1 . .
H H2 0.7744(19) 0.888(5) 0.5145(16) 0.074(9) Uiso d . . . 1 . .
H H3 0.697(2) 0.841(5) 0.5927(17) 0.083(9) Uiso d . . . 1 . .
H H2C 0.8354(15) 0.532(4) 0.3291(13) 0.051(7) Uiso d . . . 1 . .
H H4 0.6157(17) 0.563(4) 0.5839(15) 0.061(7) Uiso d . . . 1 . .
H H5 0.597(2) 0.264(5) 0.5044(16) 0.079(9) Uiso d . . . 1 . .
H H10 0.6694(15) 0.594(4) 0.2175(13) 0.050(6) Uiso d . . . 1 . .
H H11 0.533(2) 0.584(5) 0.1255(18) 0.088(10) Uiso d . . . 1 . .
H H12 0.441(2) 0.287(4) 0.1088(17) 0.080(9) Uiso d . . . 1 . .
H H13 0.488(2) -0.014(6) 0.1847(17) 0.094(10) Uiso d . . . 1 . .
H H14 0.6243(16) -0.023(4) 0.2722(14) 0.061(7) Uiso d . . . 1 . .
H H15A 0.8019(18) -0.014(5) 0.2993(17) 0.077(8) Uiso d . . . 1 . .
H H15B 0.847(2) 0.084(5) 0.3743(18) 0.079(10) Uiso d . . . 1 . .
H H15C 0.7572(17) -0.017(4) 0.3610(15) 0.066(7) Uiso d . . . 1 . .
H H17 0.9235(19) 0.681(4) 0.2696(17) 0.076(8) Uiso d . . . 1 . .
H H18 0.9754(19) 0.638(4) 0.1742(16) 0.074(8) Uiso d . . . 1 . .
H H19 0.8364(16) 0.098(4) 0.1071(15) 0.066(7) Uiso d . . . 1 . .
H H20 0.7772(18) 0.133(4) 0.1962(15) 0.072(8) Uiso d . . . 1 . .

loop_
_atom_site_aniso_label
_atom_site_aniso_U_11
_atom_site_aniso_U_22
_atom_site_aniso_U_33
_atom_site_aniso_U_12
_atom_site_aniso_U_13
_atom_site_aniso_U_23
Br1 0.0823(2) 0.1838(5) 0.0616(2) -0.0234(2) 0.04500(17) -0.0091(2)
O1 0.0623(9) 0.0523(8) 0.0391(8) -0.0081(7) 0.0225(7) -0.0001(7)
N1 0.0635(11) 0.0452(9) 0.0328(9) -0.0044(8) 0.0169(8) -0.0006(8)
N2 0.0554(10) 0.0612(11) 0.0429(10) -0.0208(9) 0.0211(9) -0.0171(10)
C1 0.0569(12) 0.0521(12) 0.0289(10) 0.0051(10) 0.0119(9) 0.0039(9)
C2 0.0809(17) 0.0612(14) 0.0416(13) -0.0011(13) 0.0189(12) -0.0079(11)
C3 0.091(2) 0.0820(18) 0.0410(14) 0.0202(16) 0.0224(14) -0.0083(13)
C4 0.0708(17) 0.098(2) 0.0466(15) 0.0169(16) 0.0274(14) 0.0091(15)
C5 0.0631(14) 0.0777(17) 0.0467(14) 0.0033(13) 0.0242(12) 0.0087(13)
C6 0.0532(11) 0.0533(12) 0.0288(10) 0.0062(10) 0.0119(9) 0.0036(9)
C7 0.0517(11) 0.0423(10) 0.0317(10) -0.0001(9) 0.0125(9) 0.0067(8)
C8 0.0527(11) 0.0412(10) 0.0365(11) -0.0029(9) 0.0181(9) 0.0000(9)
C9 0.0495(11) 0.0397(10) 0.0346(10) -0.0074(8) 0.0207(9) -0.0043(8)
C10 0.0536(12) 0.0493(12) 0.0470(13) -0.0051(10) 0.0163(10) 0.0034(10)
C11 0.0613(15) 0.0796(18) 0.0562(16) 0.0086(14) 0.0125(13) 0.0088(14)
C12 0.0497(14) 0.108(2) 0.0572(17) -0.0074(15) 0.0138(13) -0.0210(17)
C13 0.0651(16) 0.0842(19) 0.0730(19) -0.0365(15) 0.0336(15) -0.0347(17)
C14 0.0720(16) 0.0482(13) 0.0546(14) -0.0177(11) 0.0311(13) -0.0080(11)
C15 0.086(2) 0.0559(14) 0.0567(17) 0.0192(14) 0.0278(16) 0.0091(13)
C16 0.0376(9) 0.0545(11) 0.0334(10) -0.0018(9) 0.0070(8) 0.0001(9)
C17 0.0459(11) 0.0604(13) 0.0494(13) -0.0116(10) 0.0116(10) -0.0036(11)
C18 0.0478(12) 0.0845(17) 0.0579(16) -0.0168(13) 0.0194(12) 0.0082(14)
C19 0.0434(11) 0.0935(17) 0.0387(12) -0.0038(11) 0.0149(10) 0.0065(12)
C20 0.0497(12) 0.0778(16) 0.0392(12) -0.0061(11) 0.0142(10) -0.0079(12)
C21 0.0472(11) 0.0637(13) 0.0435(12) -0.0144(10) 0.0185(10) -0.0092(11)

loop_
_atom_type_symbol
_atom_type_description
_atom_type_scat_dispersion_real
_atom_type_scat_dispersion_imag
_atom_type_scat_source
C C 0.0033 0.0016 'International Tables Vol C Tables 4.2.6.8 and 6.1.1.4'
H H 0.0000 0.0000 'International Tables Vol C Tables 4.2.6.8 and 6.1.1.4'
Br Br -0.2901 2.4595 'International Tables Vol C Tables 4.2.6.8 and 6.1.1.4'
N N 0.0061 0.0033 'International Tables Vol C Tables 4.2.6.8 and 6.1.1.4'
O O 0.0106 0.0060 'International Tables Vol C Tables 4.2.6.8 and 6.1.1.4'

loop_
_geom_angle_atom_site_label_1
_geom_angle_atom_site_label_2
_geom_angle_atom_site_label_3
_geom_angle_site_symmetry_1
_geom_angle_site_symmetry_3
_geom_angle
_geom_angle_publ_flag
C7 O1 C6 . . 103.79(16) ?
C7 N1 C1 . . 104.66(17) ?
C16 N2 C8 . . 125.29(18) ?
C16 N2 H2C . . 119.8(17) ?
C8 N2 H2C . . 114.0(17) ?
C6 C1 C2 . . 120.0(2) ?
C6 C1 N1 . . 108.62(18) ?
C2 C1 N1 . . 131.3(2) ?
C1 C2 C3 . . 116.7(3) ?
C1 C2 H2 . . 119.3(19) ?
C3 C2 H2 . . 123.9(19) ?
C4 C3 C2 . . 122.3(3) ?
C4 C3 H3 . . 117.(2) ?
C2 C3 H3 . . 120.(2) ?
C3 C4 C5 . . 121.6(3) ?
C3 C4 H4 . . 113.(2) ?
C5 C4 H4 . . 125.(2) ?
C6 C5 C4 . . 115.3(3) ?
C6 C5 H5 . . 123.1(19) ?
C4 C5 H5 . . 121.6(18) ?
C5 C6 C1 . . 124.0(2) ?
C5 C6 O1 . . 128.6(2) ?
C1 C6 O1 . . 107.30(18) ?
N1 C7 O1 . . 115.63(18) ?
N1 C7 C8 . . 127.98(18) ?
O1 C7 C8 . . 116.39(17) ?
N2 C8 C7 . . 105.10(16) ?
N2 C8 C9 . . 111.10(17) ?
C7 C8 C9 . . 106.68(16) ?
N2 C8 C15 . . 111.9(2) ?
C7 C8 C15 . . 107.65(18) ?
C9 C8 C15 . . 113.8(2) ?
C14 C9 C10 . . 117.9(2) ?
C14 C9 C8 . . 122.3(2) ?
C10 C9 C8 . . 119.78(17) ?
C11 C10 C9 . . 121.2(2) ?
C11 C10 H10 . . 119.2(14) ?
C9 C10 H10 . . 119.6(14) ?
C12 C11 C10 . . 120.5(3) ?
C12 C11 H11 . . 119.(2) ?
C10 C11 H11 . . 120.(2) ?
C13 C12 C11 . . 119.4(3) ?
C13 C12 H12 . . 120.6(18) ?
C11 C12 H12 . . 120.0(18) ?
C12 C13 C14 . . 120.9(3) ?
C12 C13 H13 . . 122.(2) ?
C14 C13 H13 . . 117.(2) ?
C9 C14 C13 . . 120.1(3) ?
C9 C14 H14 . . 119.7(15) ?
C13 C14 H14 . . 120.1(15) ?
C8 C15 H15A . . 109.6(17) ?
C8 C15 H15B . . 107.2(19) ?
H15A C15 H15B . . 110.(3) ?
C8 C15 H15C . . 107.8(15) ?
H15A C15 H15C . . 114.(2) ?
H15B C15 H15C . . 108.(3) ?
N2 C16 C21 . . 124.08(19) ?
N2 C16 C17 . . 118.7(2) ?
C21 C16 C17 . . 117.2(2) ?
C18 C17 C16 . . 121.4(2) ?
C18 C17 H17 . . 121.3(17) ?
C16 C17 H17 . . 117.3(17) ?
C19 C18 C17 . . 119.8(2) ?
C19 C18 H18 . . 117.2(19) ?
C17 C18 H18 . . 122.9(19) ?
C20 C19 C18 . . 120.1(2) ?
C20 C19 Br1 . . 119.5(2) ?
C18 C19 Br1 . . 120.36(18) ?
C19 C20 C21 . . 120.4(2) ?
C19 C20 H19 . . 118.7(16) ?
C21 C20 H19 . . 120.9(16) ?
C20 C21 C16 . . 121.0(2) ?
C20 C21 H20 . . 118.2(17) ?
C16 C21 H20 . . 120.8(17) ?

loop_
_geom_bond_atom_site_label_1
_geom_bond_atom_site_label_2
_geom_bond_site_symmetry_2
_geom_bond_distance
_geom_bond_publ_flag
Br1 C19 . 1.896(2) ?
O1 C7 . 1.368(2) ?
O1 C6 . 1.381(3) ?
N1 C7 . 1.275(3) ?
N1 C1 . 1.399(3) ?
N2 C16 . 1.379(3) ?
N2 C8 . 1.454(3) ?
N2 H2C . 0.80(2) ?
C1 C6 . 1.380(3) ?
C1 C2 . 1.381(3) ?
C2 C3 . 1.385(4) ?
C2 H2 . 0.91(3) ?
C3 C4 . 1.372(5) ?
C3 H3 . 0.88(3) ?
C4 C5 . 1.390(4) ?
C4 H4 . 0.80(3) ?
C5 C6 . 1.371(3) ?
C5 H5 . 0.95(3) ?
C7 C8 . 1.512(3) ?
C8 C9 . 1.533(3) ?
C8 C15 . 1.535(3) ?
C9 C14 . 1.386(3) ?
C9 C10 . 1.386(3) ?
C10 C11 . 1.376(3) ?
C10 H10 . 0.95(2) ?
C11 C12 . 1.367(4) ?
C11 H11 . 0.91(3) ?
C12 C13 . 1.358(5) ?
C12 H12 . 0.92(3) ?
C13 C14 . 1.393(4) ?
C13 H13 . 0.90(3) ?
C14 H14 . 0.93(3) ?
C15 H15A . 0.98(3) ?
C15 H15B . 0.89(3) ?
C15 H15C . 0.97(3) ?
C16 C21 . 1.391(3) ?
C16 C17 . 1.394(3) ?
C17 C18 . 1.375(4) ?
C17 H17 . 0.96(3) ?
C18 C19 . 1.373(4) ?
C18 H18 . 0.87(3) ?
C19 C20 . 1.361(3) ?
C20 C21 . 1.380(3) ?
C20 H19 . 0.95(3) ?
C21 H20 . 0.93(3) ?
